data_1553033
loop_
_publ_author_name
'Ma, Gaoyuan'
'Sibi, Mukund P.'

_publ_section_title
;
 Enantioselective allylic amination of MBH carbonates catalyzed by novel
 chiral 4-dialkylaminopyridine catalysts
;
_journal_issue 10
_journal_name_full 'Org. Chem. Front.'
_journal_page_first 1152
_journal_paper_doi 10.1039/C4QO00210E
_journal_volume 1
_journal_year 2014
_chemical_absolute_configuration ad
_chemical_formula_moiety 'C21 H28 N4 O'
_chemical_formula_sum 'C21 H28 N4 O'
_chemical_formula_weight 352.47
_space_group_crystal_system trigonal
_space_group_IT_number 145
_space_group_name_Hall 'P 32'
_space_group_name_H-M_alt 'P 32'
_atom_sites_solution_hydrogens geom
_audit_creation_date 2014-07-22
_audit_creation_method
;
Olex2 1.2
(compiled 2014.06.27 svn.r2953 for OlexSys, GUI svn.r4860)
;
_cell_angle_alpha 90
_cell_angle_beta 90
_cell_angle_gamma 120
_cell_formula_units_Z 3
_cell_length_a 13.2040(2)
_cell_length_b 13.2040(2)
_cell_length_c 11.50280(10)
_cell_measurement_reflns_used 9968
_cell_measurement_temperature 100(2)
_cell_measurement_theta_max 66.22
_cell_measurement_theta_min 3.87
_cell_volume 1736.78(4)
_computing_cell_refinement 'SAINT v8.34A (Bruker, 2013)'
_computing_data_reduction 'SAINT v8.34A (Bruker, 2013)'
_computing_molecular_graphics 'Olex2 (Dolomanov et al., 2009)'
_computing_publication_material 'Olex2 (Dolomanov et al., 2009)'
_computing_structure_refinement 'XL (Sheldrick, 2008)'
_diffrn_ambient_temperature 99.99
_diffrn_measured_fraction_theta_full 0.974
_diffrn_measured_fraction_theta_max 0.994
_diffrn_measurement_device_type 'Bruker APEX-II CCD'
_diffrn_measurement_method '\f and \w scans'
_diffrn_radiation_type CuK\a
_diffrn_radiation_wavelength 1.54178
_diffrn_reflns_av_R_equivalents 0.0240
_diffrn_reflns_av_unetI/netI 0.0162
_diffrn_reflns_Laue_measured_fraction_full 0.974
_diffrn_reflns_Laue_measured_fraction_max 0.994
_diffrn_reflns_limit_h_max 15
_diffrn_reflns_limit_h_min -15
_diffrn_reflns_limit_k_max 15
_diffrn_reflns_limit_k_min -15
_diffrn_reflns_limit_l_max 13
_diffrn_reflns_limit_l_min -13
_diffrn_reflns_number 18957
_diffrn_reflns_point_group_measured_fraction_full 0.974
_diffrn_reflns_point_group_measured_fraction_max 0.994
_diffrn_reflns_theta_full 67.679
_diffrn_reflns_theta_max 66.593
_diffrn_reflns_theta_min 3.866
_diffrn_standards_number 0
_exptl_absorpt_coefficient_mu 0.501
_exptl_absorpt_correction_T_max 0.7528
_exptl_absorpt_correction_T_min 0.6809
_exptl_absorpt_correction_type multi-scan
_exptl_absorpt_process_details
;
SADABS-2012/1 (Bruker,2012) was used for absorption correction.
wR2(int) was 0.0468 before and 0.0361 after correction.
The Ratio of minimum to maximum transmission is 0.9045.
The \l/2 correction factor is 0.0015.
;
_exptl_crystal_colour colourless
_exptl_crystal_density_diffrn 1.011
_exptl_crystal_description plate
_exptl_crystal_F_000 570
_exptl_crystal_size_max 0.22
_exptl_crystal_size_mid 0.137
_exptl_crystal_size_min 0.065
_refine_diff_density_max 0.086
_refine_diff_density_min -0.132
_refine_diff_density_rms 0.024
_refine_ls_abs_structure_details
;
 Refined as an inversion twin.
;
_refine_ls_abs_structure_Flack 0.1(2)
_refine_ls_extinction_method none
_refine_ls_goodness_of_fit_ref 1.056
_refine_ls_hydrogen_treatment constr
_refine_ls_matrix_type full
_refine_ls_number_parameters 241
_refine_ls_number_reflns 3975
_refine_ls_number_restraints 1
_refine_ls_restrained_S_all 1.055
_refine_ls_R_factor_all 0.0230
_refine_ls_R_factor_gt 0.0226
_refine_ls_shift/su_max 0.008
_refine_ls_shift/su_mean 0.001
_refine_ls_structure_factor_coef Fsqd
_refine_ls_weighting_details 'w=1/[\s^2^(Fo^2^)+(0.0319P)^2^+0.1656P] where P=(Fo^2^+2Fc^2^)/3'
_refine_ls_weighting_scheme calc
_refine_ls_wR_factor_gt 0.0579
_refine_ls_wR_factor_ref 0.0582
_reflns_Friedel_coverage 1.000
_reflns_Friedel_fraction_full 0.974
_reflns_Friedel_fraction_max 0.994
_reflns_number_gt 3910
_reflns_number_total 3975
_reflns_threshold_expression 'I > 2\s(I)'
_cod_data_source_file c4qo00210e2.cif
_cod_data_source_block jxd2_sq
_cod_original_cell_volume 1736.78(5)
_cod_database_code 1553033
_shelxl_version_number 2014-3
_shelx_space_group_comment
;
The symmetry employed for this shelxl refinement is uniquely defined
by the following loop, which should always be used as a source of
symmetry information in preference to the above space-group names.
They are only intended as comments.
;
_shelx_estimated_absorpt_t_max 0.968
_shelx_estimated_absorpt_t_min 0.898
_olex2_refinement_description
;
1. Fixed Uiso
 At 1.2 times of:
  All C(H) groups, All C(H,H) groups
 At 1.5 times of:
  All C(H,H,H) groups
2.a Ternary CH refined with riding coordinates:
 C10(H10)
2.b Secondary CH2 refined with riding coordinates:
 C5(H5A,H5B), C11(H11A,H11B)
2.c Aromatic/amide H refined with riding coordinates:
 C1(H1), C2(H2), C3(H3), C17(H17), C18(H18), C19(H19), C20(H20), C21(H21)
2.d Idealised Me refined as rotating group:
 C8(H8A,H8B,H8C), C9(H9A,H9B,H9C), C14(H14A,H14B,H14C), C15(H15A,H15B,H15C),
 C16(H16A,H16B,H16C)
;
_olex2_submission_special_instructions 'No special instructions were received'

loop_
_space_group_symop_operation_xyz
'x, y, z'
'-y, x-y, z+2/3'
'-x+y, -x, z+1/3'

loop_
_atom_site_label
_atom_site_type_symbol
_atom_site_fract_x
_atom_site_fract_y
_atom_site_fract_z
_atom_site_U_iso_or_equiv
_atom_site_adp_type
_atom_site_occupancy
_atom_site_site_symmetry_order
_atom_site_calc_flag
_atom_site_refinement_flags_posn
O1 O 1.02455(9) 0.08583(10) 0.22048(9) 0.0280(2) Uani 1 1 d .
N1 N 0.79689(11) 0.11282(10) 0.09452(10) 0.0205(3) Uani 1 1 d .
N2 N 0.84556(10) 0.06410(11) 0.17414(10) 0.0206(3) Uani 1 1 d .
N3 N 0.82035(13) -0.15353(12) 0.27572(10) 0.0272(3) Uani 1 1 d .
N4 N 0.67945(12) 0.03396(12) 0.44082(11) 0.0286(3) Uani 1 1 d .
C1 C 0.55488(16) 0.15253(16) -0.21426(16) 0.0387(4) Uani 1 1 d .
H1 H 0.5231 0.1856 -0.2658 0.046 Uiso 1 1 calc R
C2 C 0.61293(15) 0.09880(15) -0.25773(14) 0.0339(4) Uani 1 1 d .
H2 H 0.6200 0.0931 -0.3393 0.041 Uiso 1 1 calc R
C3 C 0.66121(13) 0.05284(14) -0.18174(13) 0.0261(3) Uani 1 1 d .
H3 H 0.7013 0.0157 -0.2122 0.031 Uiso 1 1 calc R
C4 C 0.65215(13) 0.06007(13) -0.06201(13) 0.0230(3) Uani 1 1 d .
C5 C 0.71158(13) 0.01614(13) 0.01839(13) 0.0233(3) Uani 1 1 d .
H5A H 0.6523 -0.0480 0.0671 0.028 Uiso 1 1 calc R
H5B H 0.7529 -0.0153 -0.0278 0.028 Uiso 1 1 calc R
C6 C 0.78362(13) 0.01207(13) 0.27869(12) 0.0218(3) Uani 1 1 d .
C7 C 0.77886(13) -0.08878(13) 0.32750(12) 0.0228(3) Uani 1 1 d .
C8 C 0.84053(16) -0.23304(15) 0.34568(15) 0.0329(4) Uani 1 1 d .
H8A H 0.8847 -0.1924 0.4155 0.049 Uiso 1 1 calc GR
H8B H 0.8853 -0.2602 0.3005 0.049 Uiso 1 1 calc GR
H8C H 0.7653 -0.3002 0.3684 0.049 Uiso 1 1 calc GR
C9 C 0.81369(17) -0.17308(15) 0.15068(14) 0.0318(4) Uani 1 1 d .
H9A H 0.7557 -0.1559 0.1171 0.048 Uiso 1 1 calc GR
H9B H 0.7906 -0.2548 0.1351 0.048 Uiso 1 1 calc GR
H9C H 0.8903 -0.1216 0.1157 0.048 Uiso 1 1 calc GR
C10 C 0.90065(13) 0.20392(12) 0.02853(12) 0.0218(3) Uani 1 1 d .
H10 H 0.8790 0.1991 -0.0554 0.026 Uiso 1 1 calc R
C11 C 0.99302(13) 0.16725(13) 0.04117(13) 0.0227(3) Uani 1 1 d .
H11A H 0.9887 0.1161 -0.0239 0.027 Uiso 1 1 calc R
H11B H 1.0727 0.2363 0.0442 0.027 Uiso 1 1 calc R
C12 C 0.96097(13) 0.10178(13) 0.15496(12) 0.0214(3) Uani 1 1 d .
C13 C 0.93986(14) 0.32903(13) 0.07320(14) 0.0275(3) Uani 1 1 d .
C14 C 0.83469(16) 0.34881(14) 0.07335(18) 0.0368(4) Uani 1 1 d .
H14A H 0.8605 0.4296 0.0962 0.055 Uiso 1 1 calc GR
H14B H 0.7759 0.2950 0.1287 0.055 Uiso 1 1 calc GR
H14C H 0.8005 0.3344 -0.0047 0.055 Uiso 1 1 calc GR
C15 C 1.03196(16) 0.41645(15) -0.01129(17) 0.0367(4) Uani 1 1 d .
H15A H 1.0004 0.4001 -0.0905 0.055 Uiso 1 1 calc GR
H15B H 1.1021 0.4090 -0.0080 0.055 Uiso 1 1 calc GR
H15C H 1.0522 0.4961 0.0106 0.055 Uiso 1 1 calc GR
C16 C 0.99167(16) 0.35017(15) 0.19560(15) 0.0341(4) Uani 1 1 d .
H16A H 1.0614 0.3419 0.1951 0.051 Uiso 1 1 calc GR
H16B H 0.9336 0.2929 0.2493 0.051 Uiso 1 1 calc GR
H16C H 1.0132 0.4293 0.2209 0.051 Uiso 1 1 calc GR
C17 C 0.54261(16) 0.15865(16) -0.09468(17) 0.0388(4) Uani 1 1 d .
H17 H 0.5018 0.1953 -0.0648 0.047 Uiso 1 1 calc R
C18 C 0.58962(14) 0.11160(15) -0.01925(15) 0.0313(4) Uani 1 1 d .
H18 H 0.5793 0.1143 0.0622 0.038 Uiso 1 1 calc R
C19 C 0.73095(13) 0.06547(14) 0.33674(13) 0.0238(3) Uani 1 1 d .
H19 H 0.7315 0.1299 0.2995 0.029 Uiso 1 1 calc R
C20 C 0.68110(14) -0.05730(15) 0.48992(13) 0.0284(4) Uani 1 1 d .
H20 H 0.6475 -0.0811 0.5650 0.034 Uiso 1 1 calc R
C21 C 0.72794(14) -0.11871(14) 0.43924(13) 0.0273(3) Uani 1 1 d .
H21 H 0.7261 -0.1823 0.4799 0.033 Uiso 1 1 calc R

loop_
_atom_site_aniso_label
_atom_site_aniso_U_11
_atom_site_aniso_U_22
_atom_site_aniso_U_33
_atom_site_aniso_U_23
_atom_site_aniso_U_13
_atom_site_aniso_U_12
O1 0.0304(6) 0.0405(6) 0.0214(5) -0.0008(5) -0.0031(5) 0.0240(5)
N1 0.0244(6) 0.0223(6) 0.0170(6) 0.0017(5) -0.0034(5) 0.0134(5)
N2 0.0265(6) 0.0259(6) 0.0148(5) 0.0002(5) -0.0016(5) 0.0173(5)
N3 0.0440(8) 0.0321(7) 0.0165(6) 0.0023(5) 0.0008(5) 0.0272(6)
N4 0.0313(7) 0.0403(8) 0.0227(7) 0.0018(6) 0.0016(5) 0.0242(6)
C1 0.0335(9) 0.0397(10) 0.0442(11) 0.0033(8) -0.0153(8) 0.0192(8)
C2 0.0304(8) 0.0414(10) 0.0245(8) 0.0051(7) -0.0055(7) 0.0139(8)
C3 0.0205(7) 0.0317(8) 0.0239(8) 0.0006(6) -0.0016(6) 0.0113(6)
C4 0.0191(7) 0.0248(7) 0.0224(7) 0.0018(6) -0.0007(6) 0.0089(6)
C5 0.0270(7) 0.0216(7) 0.0203(7) -0.0005(6) -0.0023(6) 0.0114(6)
C6 0.0234(7) 0.0282(8) 0.0158(7) 0.0002(6) -0.0021(6) 0.0144(6)
C7 0.0261(8) 0.0266(7) 0.0191(7) -0.0003(6) -0.0008(6) 0.0157(6)
C8 0.0507(10) 0.0373(9) 0.0238(8) 0.0046(7) 0.0022(7) 0.0317(9)
C9 0.0518(10) 0.0310(8) 0.0203(8) -0.0015(6) 0.0015(7) 0.0265(8)
C10 0.0249(8) 0.0236(7) 0.0176(7) 0.0006(6) 0.0003(6) 0.0127(6)
C11 0.0269(8) 0.0247(7) 0.0182(7) -0.0034(6) 0.0007(6) 0.0143(6)
C12 0.0265(8) 0.0245(7) 0.0165(7) -0.0042(6) -0.0009(6) 0.0153(6)
C13 0.0332(8) 0.0227(8) 0.0289(8) -0.0010(6) 0.0037(7) 0.0157(7)
C14 0.0390(10) 0.0234(8) 0.0536(11) 0.0004(8) 0.0032(8) 0.0198(8)
C15 0.0395(10) 0.0239(8) 0.0434(10) 0.0009(7) 0.0076(8) 0.0134(8)
C16 0.0382(9) 0.0308(9) 0.0314(9) -0.0118(7) 0.0012(7) 0.0158(8)
C17 0.0307(9) 0.0413(10) 0.0511(11) -0.0053(8) -0.0073(8) 0.0230(8)
C18 0.0283(8) 0.0382(9) 0.0302(8) -0.0033(7) -0.0024(7) 0.0187(7)
C19 0.0270(8) 0.0304(8) 0.0206(7) 0.0008(6) -0.0017(6) 0.0194(7)
C20 0.0318(8) 0.0402(9) 0.0176(8) 0.0043(6) 0.0032(6) 0.0213(7)
C21 0.0349(8) 0.0322(8) 0.0195(7) 0.0034(6) 0.0003(6) 0.0204(7)

loop_
_atom_type_symbol
_atom_type_description
_atom_type_scat_dispersion_real
_atom_type_scat_dispersion_imag
_atom_type_scat_source
C C 0.0181 0.0091 'International Tables Vol C Tables 4.2.6.8 and 6.1.1.4'
H H 0.0000 0.0000 'International Tables Vol C Tables 4.2.6.8 and 6.1.1.4'
N N 0.0311 0.0180 'International Tables Vol C Tables 4.2.6.8 and 6.1.1.4'
O O 0.0492 0.0322 'International Tables Vol C Tables 4.2.6.8 and 6.1.1.4'

loop_
_geom_angle_atom_site_label_1
_geom_angle_atom_site_label_2
_geom_angle_atom_site_label_3
_geom_angle
N2 N1 C5 107.77(10)
N2 N1 C10 104.30(11)
C5 N1 C10 112.63(11)
C6 N2 N1 118.38(11)
C12 N2 N1 113.61(11)
C12 N2 C6 125.48(12)
C7 N3 C8 119.30(12)
C7 N3 C9 122.40(12)
C8 N3 C9 115.89(13)
C19 N4 C20 115.01(13)
C2 C1 H1 120.0
C2 C1 C17 120.08(15)
C17 C1 H1 120.0
C1 C2 H2 120.2
C1 C2 C3 119.59(16)
C3 C2 H2 120.2
C2 C3 H3 119.3
C2 C3 C4 121.33(16)
C4 C3 H3 119.3
C3 C4 C5 120.22(14)
C3 C4 C18 118.36(14)
C18 C4 C5 121.40(14)
N1 C5 C4 110.31(12)
N1 C5 H5A 109.6
N1 C5 H5B 109.6
C4 C5 H5A 109.6
C4 C5 H5B 109.6
H5A C5 H5B 108.1
C7 C6 N2 122.22(12)
C19 C6 N2 118.39(13)
C19 C6 C7 119.33(13)
N3 C7 C6 125.02(13)
N3 C7 C21 120.47(13)
C21 C7 C6 114.50(13)
N3 C8 H8A 109.5
N3 C8 H8B 109.5
N3 C8 H8C 109.5
H8A C8 H8B 109.5
H8A C8 H8C 109.5
H8B C8 H8C 109.5
N3 C9 H9A 109.5
N3 C9 H9B 109.5
N3 C9 H9C 109.5
H9A C9 H9B 109.5
H9A C9 H9C 109.5
H9B C9 H9C 109.5
N1 C10 H10 108.7
N1 C10 C11 104.56(11)
N1 C10 C13 111.78(11)
C11 C10 H10 108.7
C11 C10 C13 114.32(12)
C13 C10 H10 108.7
C10 C11 H11A 111.2
C10 C11 H11B 111.2
H11A C11 H11B 109.1
C12 C11 C10 102.98(11)
C12 C11 H11A 111.2
C12 C11 H11B 111.2
O1 C12 N2 125.15(14)
O1 C12 C11 127.88(13)
N2 C12 C11 106.95(12)
C14 C13 C10 109.44(13)
C15 C13 C10 107.97(13)
C15 C13 C14 108.47(14)
C16 C13 C10 112.35(13)
C16 C13 C14 109.14(13)
C16 C13 C15 109.40(14)
C13 C14 H14A 109.5
C13 C14 H14B 109.5
C13 C14 H14C 109.5
H14A C14 H14B 109.5
H14A C14 H14C 109.5
H14B C14 H14C 109.5
C13 C15 H15A 109.5
C13 C15 H15B 109.5
C13 C15 H15C 109.5
H15A C15 H15B 109.5
H15A C15 H15C 109.5
H15B C15 H15C 109.5
C13 C16 H16A 109.5
C13 C16 H16B 109.5
C13 C16 H16C 109.5
H16A C16 H16B 109.5
H16A C16 H16C 109.5
H16B C16 H16C 109.5
C1 C17 H17 119.9
C18 C17 C1 120.19(17)
C18 C17 H17 119.9
C4 C18 H18 119.8
C17 C18 C4 120.39(16)
C17 C18 H18 119.8
N4 C19 C6 125.49(14)
N4 C19 H19 117.3
C6 C19 H19 117.3
N4 C20 H20 117.7
N4 C20 C21 124.54(14)
C21 C20 H20 117.7
C7 C21 H21 119.5
C20 C21 C7 120.91(14)
C20 C21 H21 119.5

loop_
_geom_bond_atom_site_label_1
_geom_bond_atom_site_label_2
_geom_bond_distance
O1 C12 1.2222(18)
N1 N2 1.4419(16)
N1 C5 1.4924(18)
N1 C10 1.5008(18)
N2 C6 1.4232(19)
N2 C12 1.3639(19)
N3 C7 1.3617(19)
N3 C8 1.4493(19)
N3 C9 1.4562(19)
N4 C19 1.336(2)
N4 C20 1.341(2)
C1 H1 0.9500
C1 C2 1.373(3)
C1 C17 1.392(3)
C2 H2 0.9500
C2 C3 1.388(2)
C3 H3 0.9500
C3 C4 1.390(2)
C4 C5 1.504(2)
C4 C18 1.396(2)
C5 H5A 0.9900
C5 H5B 0.9900
C6 C7 1.417(2)
C6 C19 1.385(2)
C7 C21 1.412(2)
C8 H8A 0.9800
C8 H8B 0.9800
C8 H8C 0.9800
C9 H9A 0.9800
C9 H9B 0.9800
C9 H9C 0.9800
C10 H10 1.0000
C10 C11 1.528(2)
C10 C13 1.551(2)
C11 H11A 0.9900
C11 H11B 0.9900
C11 C12 1.508(2)
C13 C14 1.536(2)
C13 C15 1.534(2)
C13 C16 1.529(2)
C14 H14A 0.9800
C14 H14B 0.9800
C14 H14C 0.9800
C15 H15A 0.9800
C15 H15B 0.9800
C15 H15C 0.9800
C16 H16A 0.9800
C16 H16B 0.9800
C16 H16C 0.9800
C17 H17 0.9500
C17 C18 1.382(2)
C18 H18 0.9500
C19 H19 0.9500
C20 H20 0.9500
C20 C21 1.372(2)
C21 H21 0.9500

loop_
_geom_torsion_atom_site_label_1
_geom_torsion_atom_site_label_2
_geom_torsion_atom_site_label_3
_geom_torsion_atom_site_label_4
_geom_torsion
N1 N2 C6 C7 143.34(13)
N1 N2 C6 C19 -39.61(18)
N1 N2 C12 O1 169.11(13)
N1 N2 C12 C11 -9.69(15)
N1 C10 C11 C12 -27.44(14)
N1 C10 C13 C14 -52.89(17)
N1 C10 C13 C15 -170.77(13)
N1 C10 C13 C16 68.50(16)
N2 N1 C5 C4 176.52(11)
N2 N1 C10 C11 22.18(13)
N2 N1 C10 C13 -102.01(13)
N2 C6 C7 N3 -7.5(2)
N2 C6 C7 C21 171.47(13)
N2 C6 C19 N4 -173.33(14)
N3 C7 C21 C20 -177.01(15)
N4 C20 C21 C7 -0.3(3)
C1 C2 C3 C4 0.0(2)
C1 C17 C18 C4 1.5(3)
C2 C1 C17 C18 0.6(3)
C2 C3 C4 C5 -176.24(14)
C2 C3 C4 C18 2.1(2)
C3 C4 C5 N1 120.51(15)
C3 C4 C18 C17 -2.8(2)
C5 N1 N2 C6 -85.35(14)
C5 N1 N2 C12 111.70(13)
C5 N1 C10 C11 -94.41(13)
C5 N1 C10 C13 141.40(12)
C5 C4 C18 C17 175.48(15)
C6 N2 C12 O1 7.6(2)
C6 N2 C12 C11 -171.23(13)
C6 C7 C21 C20 4.0(2)
C7 C6 C19 N4 3.8(2)
C8 N3 C7 C6 162.70(15)
C8 N3 C7 C21 -16.2(2)
C9 N3 C7 C6 -35.7(2)
C9 N3 C7 C21 145.47(16)
C10 N1 N2 C6 154.73(12)
C10 N1 N2 C12 -8.22(15)
C10 N1 C5 C4 -68.98(15)
C10 C11 C12 O1 -155.76(14)
C10 C11 C12 N2 23.00(15)
C11 C10 C13 C14 -171.42(13)
C11 C10 C13 C15 70.71(17)
C11 C10 C13 C16 -50.02(17)
C12 N2 C6 C7 -55.9(2)
C12 N2 C6 C19 121.13(15)
C13 C10 C11 C12 95.11(14)
C17 C1 C2 C3 -1.3(3)
C18 C4 C5 N1 -57.74(18)
C19 N4 C20 C21 -1.9(2)
C19 C6 C7 N3 175.53(15)
C19 C6 C7 C21 -5.5(2)
C20 N4 C19 C6 0.1(2)
